data_1506522
loop_
_publ_author_name
'Davis, Riju'
'Tamaoki, Nobuyuki'

_publ_section_title
;
 Novel photochromic spiroheterocyclic molecules via oxidation of
 1,8-diaminonaphthalene.
;
_journal_issue 8
_journal_name_full 'Organic letters'
_journal_page_first 1461
_journal_page_last 1464
_journal_paper_doi 10.1021/ol050138s
_journal_volume 7
_journal_year 2005
_chemical_absolute_configuration unk
_chemical_formula_sum 'C20 H13 N3'
_chemical_formula_weight 295.33
_chemical_name_systematic
; 
 ? 
;
_space_group_IT_number 19
_symmetry_cell_setting orthorhombic
_symmetry_space_group_name_Hall 'P 2ac 2ab'
_symmetry_space_group_name_H-M 'P 21 21 21'
_atom_sites_solution_hydrogens geom
_atom_sites_solution_primary direct
_atom_sites_solution_secondary difmap
_audit_creation_method SHELXL-97
_cell_angle_alpha 90.00
_cell_angle_beta 90.00
_cell_angle_gamma 90.00
_cell_formula_units_Z 4
_cell_length_a 4.9575(6)
_cell_length_b 15.1933(18)
_cell_length_c 18.374(2)
_cell_measurement_reflns_used 3321
_cell_measurement_temperature 203(2)
_cell_measurement_theta_max 27.89
_cell_measurement_theta_min 2.59
_cell_volume 1383.9(3)
_computing_cell_refinement 'Bruker SMART'
_computing_data_collection 'Bruker SMART'
_computing_data_reduction 'Bruker SAINT'
_computing_molecular_graphics 'Bruker SHELXTL'
_computing_publication_material 'Bruker SHELXTL'
_computing_structure_refinement 'SHELXL-97 (Sheldrick, 1997)'
_computing_structure_solution 'SHELXS-97 (Sheldrick, 1990)'
_diffrn_ambient_temperature 203(2)
_diffrn_detector_area_resol_mean 8.366
_diffrn_measured_fraction_theta_full 0.983
_diffrn_measured_fraction_theta_max 0.963
_diffrn_measurement_device_type 'CCD area detector'
_diffrn_measurement_method 'phi and omega scans'
_diffrn_radiation_monochromator graphite
_diffrn_radiation_source 'rotating anode'
_diffrn_radiation_type MoK\a
_diffrn_radiation_wavelength 0.71073
_diffrn_reflns_av_R_equivalents 0.0220
_diffrn_reflns_av_sigmaI/netI 0.0261
_diffrn_reflns_limit_h_max 6
_diffrn_reflns_limit_h_min -6
_diffrn_reflns_limit_k_max 20
_diffrn_reflns_limit_k_min -11
_diffrn_reflns_limit_l_max 24
_diffrn_reflns_limit_l_min -24
_diffrn_reflns_number 8681
_diffrn_reflns_theta_full 27.18
_diffrn_reflns_theta_max 28.34
_diffrn_reflns_theta_min 1.74
_diffrn_standards_decay_% 0.0
_diffrn_standards_interval_time 240
_diffrn_standards_number 112
_exptl_absorpt_coefficient_mu 0.086
_exptl_absorpt_correction_T_max 0.9957
_exptl_absorpt_correction_T_min 0.9584
_exptl_absorpt_correction_type empirical
_exptl_absorpt_process_details sadabs
_exptl_crystal_colour colourless
_exptl_crystal_density_diffrn 1.417
_exptl_crystal_density_method 'not measured'
_exptl_crystal_description plate
_exptl_crystal_F_000 616
_exptl_crystal_size_max 0.50
_exptl_crystal_size_mid 0.05
_exptl_crystal_size_min 0.05
_refine_diff_density_max 0.327
_refine_diff_density_min -0.164
_refine_diff_density_rms 0.066
_refine_ls_abs_structure_details 'Flack H D (1983), Acta Cryst. A39, 876-881'
_refine_ls_abs_structure_Flack -0.12(15)
_refine_ls_extinction_method none
_refine_ls_goodness_of_fit_ref 0.982
_refine_ls_hydrogen_treatment constr
_refine_ls_matrix_type full
_refine_ls_number_parameters 208
_refine_ls_number_reflns 3269
_refine_ls_number_restraints 0
_refine_ls_restrained_S_all 0.982
_refine_ls_R_factor_all 0.0595
_refine_ls_R_factor_gt 0.0505
_refine_ls_shift/su_max 0.016
_refine_ls_shift/su_mean 0.003
_refine_ls_structure_factor_coef Fsqd
_refine_ls_weighting_details 'calc w=1/[\s^2^(Fo^2^)+(0.0966P)^2^+0.0743P] where P=(Fo^2^+2Fc^2^)/3'
_refine_ls_weighting_scheme calc
_refine_ls_wR_factor_gt 0.1272
_refine_ls_wR_factor_ref 0.1348
_reflns_number_gt 2794
_reflns_number_total 3269
_reflns_threshold_expression >2sigma(I)
_cod_data_source_file ol050138ssi20050121_074409.cif
_cod_data_source_block DIAN
_cod_depositor_comments
;
The following automatic conversions were performed:

'_symmetry_cell_setting' value 'Orthorhombic' changed to
'orthorhombic' according to
/home/saulius/struct/CIF-dictionaries/cif_core.dic dictionary named
'cif_core.dic' version 2.4.1 from 2010-06-29.

Automatic conversion script
Id: cif_fix_values 1715 2011-07-08 13:25:40Z adriana 
;
_cod_original_cell_volume 1384.0(3)
_cod_original_sg_symbol_H-M P2(1)2(1)2(1)
_cod_database_code 1506522

loop_
_symmetry_equiv_pos_as_xyz
'x, y, z'
'-x+1/2, -y, z+1/2'
'-x, y+1/2, -z+1/2'
'x+1/2, -y+1/2, -z'

loop_
_atom_site_label
_atom_site_type_symbol
_atom_site_fract_x
_atom_site_fract_y
_atom_site_fract_z
_atom_site_U_iso_or_equiv
_atom_site_adp_type
_atom_site_occupancy
_atom_site_symmetry_multiplicity
_atom_site_calc_flag
_atom_site_refinement_flags
C1 C -0.4371(4) 0.53820(14) 0.61949(10) 0.0424(5) Uani 1 1 d .
H1A H -0.5177 0.4830 0.6181 0.051 Uiso 1 1 calc R
C2 C -0.5193(5) 0.60151(15) 0.57174(11) 0.0478(5) Uani 1 1 d .
H2 H -0.6553 0.5889 0.5385 0.057 Uiso 1 1 calc R
C3 C -0.4029(4) 0.68414(14) 0.57227(10) 0.0441(5) Uani 1 1 d .
H3 H -0.4600 0.7268 0.5394 0.053 Uiso 1 1 calc R
C4 C -0.2012(4) 0.70309(13) 0.62177(9) 0.0382(4) Uani 1 1 d .
C5 C -0.1071(4) 0.64052(12) 0.67281(9) 0.0309(4) Uani 1 1 d .
C6 C -0.2306(4) 0.55503(13) 0.67127(10) 0.0357(4) Uani 1 1 d .
C8 C -0.0848(5) 0.79047(12) 0.62118(11) 0.0420(5) Uani 1 1 d .
H8 H -0.1490 0.8315 0.5878 0.050 Uiso 1 1 calc R
C9 C 0.1102(4) 0.81395(13) 0.66654(10) 0.0411(4) Uani 1 1 d .
H9 H 0.1790 0.8707 0.6632 0.049 Uiso 1 1 calc R
C10 C 0.2220(4) 0.75504(12) 0.72140(10) 0.0341(4) Uani 1 1 d .
C11 C 0.1080(4) 0.66358(11) 0.72555(9) 0.0301(4) Uani 1 1 d .
C14 C 0.5680(4) 0.75670(13) 0.81638(10) 0.0349(4) Uani 1 1 d .
C15 C 0.5535(3) 0.67130(12) 0.84910(9) 0.0325(4) Uani 1 1 d .
C16 C 0.3710(4) 0.60268(12) 0.82746(9) 0.0329(4) Uani 1 1 d .
C17 C 0.3767(4) 0.52291(13) 0.86411(11) 0.0408(5) Uani 1 1 d .
H17 H 0.2578 0.4787 0.8501 0.049 Uiso 1 1 calc R
C18 C 0.5547(5) 0.50690(13) 0.92130(11) 0.0463(5) Uani 1 1 d .
H18 H 0.5526 0.4527 0.9448 0.056 Uiso 1 1 calc R
C19 C 0.7320(4) 0.57034(15) 0.94293(10) 0.0453(5) Uani 1 1 d .
H19 H 0.8508 0.5592 0.9810 0.054 Uiso 1 1 calc R
C20 C 0.7356(4) 0.65271(13) 0.90774(10) 0.0380(4) Uani 1 1 d .
C21 C 0.9245(4) 0.71745(15) 0.93081(11) 0.0465(5) Uani 1 1 d .
H21 H 1.0419 0.7050 0.9689 0.056 Uiso 1 1 calc R
C22 C 0.9345(4) 0.79750(15) 0.89750(12) 0.0489(5) Uani 1 1 d .
H22 H 1.0594 0.8395 0.9125 0.059 Uiso 1 1 calc R
C23 C 0.7564(4) 0.81608(14) 0.84080(11) 0.0440(5) Uani 1 1 d .
H23 H 0.7655 0.8710 0.8186 0.053 Uiso 1 1 calc R
N1 N 0.1797(3) 0.60333(10) 0.77177(8) 0.0328(4) Uani 1 1 d .
N2 N 0.4089(3) 0.79124(11) 0.76043(8) 0.0363(4) Uani 1 1 d .
N3 N -0.1614(4) 0.48927(11) 0.71650(9) 0.0429(4) Uani 1 1 d .
H3A H -0.2413 0.4392 0.7135 0.051 Uiso 1 1 calc R
H3B H -0.0371 0.4973 0.7485 0.051 Uiso 1 1 calc R

loop_
_atom_site_aniso_label
_atom_site_aniso_U_11
_atom_site_aniso_U_22
_atom_site_aniso_U_33
_atom_site_aniso_U_23
_atom_site_aniso_U_13
_atom_site_aniso_U_12
C1 0.0411(11) 0.0469(11) 0.0392(10) -0.0065(8) 0.0003(9) -0.0050(9)
C2 0.0422(12) 0.0623(13) 0.0388(10) -0.0050(10) -0.0052(9) 0.0000(10)
C3 0.0487(12) 0.0499(11) 0.0337(9) -0.0024(8) -0.0036(9) 0.0105(10)
C4 0.0420(10) 0.0418(10) 0.0310(9) -0.0031(8) 0.0048(8) 0.0107(9)
C5 0.0307(8) 0.0321(9) 0.0300(8) -0.0026(7) 0.0049(7) 0.0060(7)
C6 0.0340(9) 0.0376(10) 0.0353(9) -0.0043(8) 0.0053(8) 0.0033(8)
C8 0.0567(12) 0.0337(9) 0.0357(9) 0.0024(7) 0.0018(9) 0.0097(9)
C9 0.0549(12) 0.0300(9) 0.0384(10) 0.0047(8) 0.0053(9) 0.0019(9)
C10 0.0354(9) 0.0329(9) 0.0341(9) -0.0027(7) 0.0078(7) 0.0019(8)
C11 0.0292(8) 0.0299(9) 0.0314(8) -0.0023(6) 0.0068(7) 0.0042(7)
C14 0.0263(8) 0.0406(10) 0.0379(9) -0.0051(8) 0.0057(7) 0.0039(8)
C15 0.0247(8) 0.0401(10) 0.0326(8) -0.0064(7) 0.0069(7) 0.0046(7)
C16 0.0287(8) 0.0356(9) 0.0344(9) -0.0007(7) 0.0027(7) 0.0048(7)
C17 0.0385(10) 0.0376(10) 0.0464(11) 0.0032(8) -0.0003(9) 0.0027(8)
C18 0.0469(12) 0.0464(11) 0.0457(11) 0.0093(9) 0.0010(10) 0.0096(10)
C19 0.0387(10) 0.0597(13) 0.0375(10) 0.0020(9) -0.0017(8) 0.0139(10)
C20 0.0288(9) 0.0493(11) 0.0359(9) -0.0063(8) 0.0043(8) 0.0062(8)
C21 0.0305(10) 0.0651(14) 0.0438(11) -0.0136(10) -0.0018(8) 0.0036(10)
C22 0.0330(10) 0.0562(13) 0.0575(13) -0.0167(10) 0.0010(9) -0.0034(10)
C23 0.0333(9) 0.0461(12) 0.0528(12) -0.0082(9) 0.0092(9) -0.0024(9)
N1 0.0308(8) 0.0318(8) 0.0358(8) -0.0009(6) 0.0017(6) 0.0032(6)
N2 0.0334(8) 0.0352(8) 0.0404(8) -0.0018(6) 0.0055(7) -0.0011(7)
N3 0.0453(10) 0.0333(9) 0.0500(9) 0.0015(7) -0.0069(8) -0.0027(7)

loop_
_atom_type_symbol
_atom_type_description
_atom_type_scat_dispersion_real
_atom_type_scat_dispersion_imag
_atom_type_scat_source
C C 0.0033 0.0016 'International Tables Vol C Tables 4.2.6.8 and 6.1.1.4'
H H 0.0000 0.0000 'International Tables Vol C Tables 4.2.6.8 and 6.1.1.4'
N N 0.0061 0.0033 'International Tables Vol C Tables 4.2.6.8 and 6.1.1.4'

loop_
_geom_angle_atom_site_label_1
_geom_angle_atom_site_label_2
_geom_angle_atom_site_label_3
_geom_angle
C2 C1 C6 121.28(19)
C2 C1 H1A 119.4
C6 C1 H1A 119.4
C1 C2 C3 120.7(2)
C1 C2 H2 119.6
C3 C2 H2 119.6
C4 C3 C2 119.75(19)
C4 C3 H3 120.1
C2 C3 H3 120.1
C3 C4 C5 122.34(19)
C3 C4 C8 118.33(18)
C5 C4 C8 119.32(18)
C4 C5 C6 117.01(17)
C4 C5 C11 120.77(17)
C6 C5 C11 122.22(16)
N3 C6 C1 117.66(18)
N3 C6 C5 123.45(18)
C1 C6 C5 118.89(17)
C9 C8 C4 122.20(18)
C9 C8 H8 118.9
C4 C8 H8 118.9
C8 C9 C10 123.17(19)
C8 C9 H9 118.4
C10 C9 H9 118.4
N2 C10 C9 113.24(18)
N2 C10 C11 129.37(17)
C9 C10 C11 117.38(17)
N1 C11 C5 117.24(16)
N1 C11 C10 125.62(17)
C5 C11 C10 117.14(15)
C23 C14 N2 112.17(18)
C23 C14 C15 119.47(18)
N2 C14 C15 128.36(17)
C14 C15 C20 117.54(16)
C14 C15 C16 124.96(17)
C20 C15 C16 117.49(16)
C17 C16 N1 112.08(17)
C17 C16 C15 119.15(17)
N1 C16 C15 128.76(16)
C16 C17 C18 122.1(2)
C16 C17 H17 119.0
C18 C17 H17 118.9
C19 C18 C17 120.30(19)
C19 C18 H18 119.9
C17 C18 H18 119.8
C18 C19 C20 120.15(19)
C18 C19 H19 119.9
C20 C19 H19 119.9
C19 C20 C21 119.06(19)
C19 C20 C15 120.79(18)
C21 C20 C15 120.14(18)
C22 C21 C20 120.5(2)
C22 C21 H21 119.7
C20 C21 H21 119.8
C21 C22 C23 119.5(2)
C21 C22 H22 120.2
C23 C22 H22 120.2
C14 C23 C22 122.8(2)
C14 C23 H23 118.6
C22 C23 H23 118.6
C11 N1 C16 132.13(16)
C10 N2 C14 130.69(17)
C6 N3 H3A 120.0
C6 N3 H3B 120.0
H3A N3 H3B 120.0

loop_
_geom_bond_atom_site_label_1
_geom_bond_atom_site_label_2
_geom_bond_distance
C1 C2 1.364(3)
C1 C6 1.421(3)
C1 H1A 0.9300
C2 C3 1.382(3)
C2 H2 0.9300
C3 C4 1.382(3)
C3 H3 0.9300
C4 C5 1.415(3)
C4 C8 1.448(3)
C5 C6 1.436(3)
C5 C11 1.483(3)
C6 N3 1.344(2)
C8 C9 1.325(3)
C8 H8 0.9300
C9 C10 1.458(3)
C9 H9 0.9300
C10 N2 1.294(2)
C10 C11 1.502(2)
C11 N1 1.298(2)
C14 C23 1.374(3)
C14 N2 1.398(2)
C14 C15 1.432(3)
C15 C20 1.434(3)
C15 C16 1.436(2)
C16 C17 1.387(3)
C16 N1 1.395(2)
C17 C18 1.394(3)
C17 H17 0.9300
C18 C19 1.364(3)
C18 H18 0.9300
C19 C20 1.409(3)
C19 H19 0.9300
C20 C21 1.422(3)
C21 C22 1.363(3)
C21 H21 0.9300
C22 C23 1.395(3)
C22 H22 0.9300
C23 H23 0.9300
N3 H3A 0.8600
N3 H3B 0.8600

loop_
_geom_torsion_atom_site_label_1
_geom_torsion_atom_site_label_2
_geom_torsion_atom_site_label_3
_geom_torsion_atom_site_label_4
_geom_torsion
C6 C1 C2 C3 0.2(3)
C1 C2 C3 C4 -0.1(3)
C2 C3 C4 C5 0.0(3)
C2 C3 C4 C8 -179.60(19)
C3 C4 C5 C6 0.1(3)
C8 C4 C5 C6 179.67(16)
C3 C4 C5 C11 -179.42(17)
C8 C4 C5 C11 0.2(3)
C2 C1 C6 N3 179.87(19)
C2 C1 C6 C5 -0.1(3)
C4 C5 C6 N3 179.99(17)
C11 C5 C6 N3 -0.5(3)
C4 C5 C6 C1 0.0(2)
C11 C5 C6 C1 179.48(16)
C3 C4 C8 C9 -179.67(19)
C5 C4 C8 C9 0.7(3)
C4 C8 C9 C10 -0.9(3)
C8 C9 C10 N2 -179.40(18)
C8 C9 C10 C11 0.1(3)
C4 C5 C11 N1 178.53(16)
C6 C5 C11 N1 -1.0(2)
C4 C5 C11 C10 -0.8(2)
C6 C5 C11 C10 179.69(15)
N2 C10 C11 N1 0.9(3)
C9 C10 C11 N1 -178.61(17)
N2 C10 C11 C5 -179.84(17)
C9 C10 C11 C5 0.7(2)
C23 C14 C15 C20 1.4(2)
N2 C14 C15 C20 -178.02(17)
C23 C14 C15 C16 -178.35(16)
N2 C14 C15 C16 2.2(3)
C14 C15 C16 C17 -179.59(17)
C20 C15 C16 C17 0.7(2)
C14 C15 C16 N1 1.1(3)
C20 C15 C16 N1 -178.66(16)
N1 C16 C17 C18 179.20(17)
C15 C16 C17 C18 -0.2(3)
C16 C17 C18 C19 -0.2(3)
C17 C18 C19 C20 0.3(3)
C18 C19 C20 C21 -179.34(18)
C18 C19 C20 C15 0.2(3)
C14 C15 C20 C19 179.57(16)
C16 C15 C20 C19 -0.7(2)
C14 C15 C20 C21 -0.9(2)
C16 C15 C20 C21 178.89(16)
C19 C20 C21 C22 179.46(18)
C15 C20 C21 C22 -0.1(3)
C20 C21 C22 C23 0.6(3)
N2 C14 C23 C22 178.53(17)
C15 C14 C23 C22 -1.0(3)
C21 C22 C23 C14 0.0(3)
C5 C11 N1 C16 179.90(16)
C10 C11 N1 C16 -0.8(3)
C17 C16 N1 C11 179.29(19)
C15 C16 N1 C11 -1.3(3)
C9 C10 N2 C14 -178.16(16)
C11 C10 N2 C14 2.4(3)
C23 C14 N2 C10 176.12(18)
C15 C14 N2 C10 -4.4(3)

loop_
_cod_related_entry_id
_cod_related_entry_database
_cod_related_entry_code
1 ChemSpider 21157133
